data_4062372
loop_
_publ_author_name
'Shieh, Minghuey'
'Ho, Li-Fang'
'Guo, Yu-Wen'
'Lin, Shu-Fen'
'Lin, Yi-Chun'
'Peng, Shie-Ming'
'Liu, Yi-Hung'

_publ_section_title
;
 Carbonylchromium Monotelluride Complexes [Et~4~N]~2~[Te{Cr(CO)~5~}~n~]
 (n = 2, 3): Two Important Intermediates
;
_journal_issue 24
_journal_name_full Organometallics
_journal_page_first 5020
_journal_page_last 5026
_journal_paper_doi 10.1021/om034033+
_journal_volume 22
_journal_year 2003
_chemical_formula_sum 'C38 H46 Cr4 N2 O20 Te2'
_chemical_formula_weight 1313.97
_space_group_IT_number 29
_symmetry_cell_setting orthorhombic
_symmetry_space_group_name_Hall 'P 2c -2ac'
_symmetry_space_group_name_H-M 'P c a 21'
_cell_angle_alpha 90.00
_cell_angle_beta 90.00
_cell_angle_gamma 90.00
_cell_formula_units_Z 4
_cell_length_a 23.2861(3)
_cell_length_b 7.69580(10)
_cell_length_c 29.365
_cell_measurement_temperature 296(2)
_cell_volume 5262.29(10)
_diffrn_ambient_temperature 296(2)
_exptl_crystal_density_diffrn 1.659
_refine_ls_R_factor_obs 0.0422
_refine_ls_wR_factor_obs 0.0946
_cod_depositor_comments
;
The following automatic conversions were performed:
'_symmetry_cell_setting' value 'Orthorhombic' changed to 'orthorhombic'
according to '/home/saulius/struct/CIF-dictionaries/cif_core.dic'
dictionary named 'cif_core.dic' version 2.4.1 from 2010-06-29.

Automatic conversion script
Id: cif_fix_enum 1527 2010-12-29 10:47:43Z saulius 
;
_cod_database_code 4062372

loop_
_symmetry_equiv_pos_as_xyz
'x, y, z'
'-x, -y, z+1/2'
'x+1/2, -y, z'
'-x+1/2, y, z+1/2'

loop_
_atom_site_aniso_label
_atom_site_aniso_U_11
_atom_site_aniso_U_22
_atom_site_aniso_U_33
_atom_site_aniso_U_23
_atom_site_aniso_U_13
_atom_site_aniso_U_12
Te1 0.0385(3) 0.0378(3) 0.0374(3) 0.0031(3) -0.0019(2) 0.0009(2)
Te2 0.0368(3) 0.0386(3) 0.0366(3) 0.0001(3) 0.0027(2) 0.0000(2)
Cr1 0.0337(7) 0.0357(7) 0.0359(7) 0.0016(5) -0.0009(5) 0.0003(5)
Cr2 0.0388(7) 0.0424(8) 0.0344(8) 0.0000(6) 0.0067(6) -0.0024(6)
Cr3 0.0380(7) 0.0416(8) 0.0341(8) 0.0026(6) -0.0009(6) -0.0043(6)
Cr4 0.0315(7) 0.0366(7) 0.0365(8) 0.0014(6) 0.0036(6) 0.0000(5)
O1 0.070(5) 0.071(5) 0.114(8) -0.023(5) -0.012(5) 0.030(5)
O2 0.087(5) 0.083(5) 0.038(4) 0.008(4) -0.023(4) -0.012(4)
O3 0.050(4) 0.066(5) 0.073(5) -0.013(4) 0.009(4) 0.011(4)
O4 0.078(5) 0.064(5) 0.076(6) 0.005(4) 0.013(4) -0.034(4)
O5 0.067(5) 0.067(5) 0.095(7) -0.001(4) 0.005(4) -0.032(4)
O6 0.060(5) 0.122(8) 0.105(8) 0.001(6) 0.012(5) 0.019(5)
O7 0.099(8) 0.056(6) 0.064(7) -0.030(4) 0.017(6) -0.017(4)
O8 0.047(4) 0.103(6) 0.097(7) -0.001(5) 0.000(4) 0.001(4)
O9 0.071(5) 0.094(6) 0.030(5) 0.020(4) -0.002(4) 0.001(4)
O10 0.143(9) 0.058(5) 0.060(6) 0.019(5) 0.008(5) 0.000(5)
O11 0.040(4) 0.152(9) 0.153(11) 0.044(8) -0.004(5) 0.007(5)
O12 0.102(8) 0.066(7) 0.036(5) 0.017(3) -0.016(5) -0.014(4)
O13 0.045(4) 0.093(6) 0.089(6) 0.004(4) -0.012(4) -0.003(4)
O14 0.094(7) 0.109(7) 0.048(6) -0.033(5) 0.024(5) -0.018(5)
O15 0.143(9) 0.057(5) 0.059(6) -0.014(5) 0.010(5) 0.007(4)
O16 0.080(5) 0.069(5) 0.087(7) -0.015(4) -0.009(5) -0.030(5)
O17 0.081(5) 0.093(6) 0.052(5) -0.004(4) 0.014(4) -0.007(4)
O18 0.059(4) 0.067(5) 0.092(6) 0.006(4) -0.012(4) -0.027(4)
O19 0.049(4) 0.061(4) 0.081(6) 0.013(4) -0.004(4) 0.016(3)
O20 0.058(5) 0.090(6) 0.137(9) 0.036(6) 0.011(5) 0.043(5)
C1 0.031(5) 0.069(7) 0.053(6) 0.003(6) -0.010(4) 0.008(5)
C2 0.046(5) 0.054(5) 0.048(6) 0.008(4) -0.003(4) -0.005(4)
C3 0.044(5) 0.035(5) 0.046(6) 0.008(4) -0.006(4) 0.000(4)
C4 0.050(6) 0.037(6) 0.040(6) 0.006(4) 0.002(4) -0.010(5)
C5 0.038(5) 0.049(6) 0.055(6) -0.006(4) 0.011(4) 0.001(4)
C6 0.037(5) 0.055(6) 0.063(7) 0.010(5) 0.022(5) 0.000(4)
C7 0.057(6) 0.066(7) 0.028(5) 0.008(5) 0.002(4) 0.000(5)
C8 0.047(5) 0.052(5) 0.047(6) -0.003(4) 0.004(4) -0.007(4)
C9 0.043(6) 0.051(6) 0.070(9) 0.022(7) 0.009(5) 0.015(5)
C10 0.060(6) 0.045(5) 0.064(8) -0.017(6) 0.011(5) -0.002(4)
C11 0.049(6) 0.090(8) 0.067(8) 0.034(7) 0.009(6) 0.017(5)
C12 0.058(6) 0.040(5) 0.051(6) -0.001(5) -0.009(5) -0.013(4)
C13 0.051(5) 0.052(5) 0.043(6) 0.004(4) -0.007(4) -0.007(4)
C14 0.059(6) 0.073(6) 0.021(6) 0.017(5) -0.012(4) -0.035(6)
C15 0.066(6) 0.037(5) 0.042(7) 0.000(5) -0.003(4) 0.004(4)
C16 0.044(5) 0.051(6) 0.046(6) 0.007(5) 0.011(4) 0.006(5)
C17 0.048(5) 0.044(5) 0.044(6) 0.004(4) 0.011(4) 0.001(4)
C18 0.043(5) 0.047(5) 0.044(6) 0.003(4) 0.003(4) 0.002(4)
C19 0.044(5) 0.049(5) 0.028(5) -0.001(4) 0.005(4) -0.016(5)
C20 0.058(7) 0.043(6) 0.070(8) 0.005(6) 0.007(5) -0.005(6)
N1 0.032(3) 0.049(4) 0.034(4) 0.001(3) 0.005(3) 0.000(3)
C23 0.035(6) 0.085(9) 0.036(6) -0.034(7) 0.000(5) -0.012(7)
C24 0.047(6) 0.065(8) 0.055(8) -0.018(6) -0.015(5) 0.012(5)
C25 0.047(6) 0.067(7) 0.039(6) 0.006(6) 0.008(4) -0.013(5)
C26 0.060(6) 0.069(7) 0.047(6) 0.008(5) -0.006(5) -0.002(5)
C27 0.048(5) 0.049(5) 0.039(6) 0.007(4) 0.000(4) -0.010(4)
C28 0.059(6) 0.064(8) 0.064(7) -0.005(5) -0.013(5) 0.016(6)
C29 0.035(5) 0.053(6) 0.059(7) -0.005(5) -0.006(4) -0.007(5)
C30 0.052(6) 0.090(8) 0.061(7) -0.006(6) -0.022(5) -0.005(5)
N2 0.030(3) 0.042(4) 0.037(5) -0.007(3) -0.001(3) -0.002(3)
C31 0.052(5) 0.044(5) 0.036(6) 0.005(4) 0.003(4) -0.009(4)
C32 0.067(6) 0.043(6) 0.065(7) -0.009(5) -0.004(5) 0.009(5)
C33 0.036(5) 0.066(7) 0.050(6) -0.010(5) -0.002(4) -0.001(5)
C34 0.049(6) 0.095(8) 0.061(7) -0.020(6) -0.011(5) 0.012(6)
C35 0.034(6) 0.061(7) 0.044(7) 0.010(6) 0.009(4) 0.014(6)
C36 0.056(7) 0.093(10) 0.084(11) -0.020(8) 0.009(7) 0.012(6)
C37 0.061(7) 0.047(6) 0.046(7) 0.013(6) 0.009(5) 0.001(5)
C38 0.069(7) 0.070(7) 0.037(5) 0.003(4) -0.005(5) 0.011(6)

loop_
_atom_site_label
_atom_site_type_symbol
_atom_site_fract_x
_atom_site_fract_y
_atom_site_fract_z
_atom_site_U_iso_or_equiv
_atom_site_thermal_displace_type
_atom_site_occupancy
_atom_site_calc_flag
_atom_site_refinement_flags
_atom_site_disorder_group
Te1 Te -0.02309(2) 0.12134(7) 0.37049(2) 0.03790(13) Uani 1 d . .
Te2 Te 0.22693(2) 0.12590(7) 0.16832(2) 0.03733(13) Uani 1 d . .
Cr1 Cr 0.01120(5) 0.1036(2) 0.45971(5) 0.0351(3) Uani 1 d . .
Cr2 Cr -0.03182(6) -0.1857(2) 0.32367(5) 0.0385(3) Uani 1 d . .
Cr3 Cr 0.21769(5) -0.1815(2) 0.21468(5) 0.0379(3) Uani 1 d . .
Cr4 Cr 0.26219(5) 0.1078(2) 0.07934(5) 0.0349(3) Uani 1 d . .
O1 O 0.1005(4) -0.1637(11) 0.4320(4) 0.085(3) Uani 1 d . .
O2 O 0.0551(3) 0.1028(9) 0.5558(3) 0.069(2) Uani 1 d . .
O3 O -0.0806(3) 0.3639(9) 0.4866(3) 0.063(2) Uani 1 d . .
O4 O -0.0791(3) -0.1718(10) 0.4821(3) 0.073(2) Uani 1 d . .
O5 O 0.0930(3) 0.4028(10) 0.4416(3) 0.076(2) Uani 1 d . .
O6 O 0.0979(3) -0.2265(13) 0.3208(4) 0.095(3) Uani 1 d . .
O7 O -0.0487(6) -0.5113(10) 0.2727(4) 0.073(4) Uani 1 d . .
O8 O -0.1606(3) -0.1440(11) 0.3295(3) 0.082(3) Uani 1 d . .
O9 O -0.0287(4) 0.0305(12) 0.2401(3) 0.065(2) Uani 1 d . .
O10 O -0.0289(4) -0.4068(11) 0.4100(3) 0.087(3) Uani 1 d . .
O11 O 0.3471(3) -0.2092(15) 0.2222(4) 0.115(4) Uani 1 d . .
O12 O 0.2028(6) -0.5040(9) 0.2736(4) 0.068(3) Uani 1 d . .
O13 O 0.0892(3) -0.1483(10) 0.2047(3) 0.075(2) Uani 1 d . .
O14 O 0.2082(4) 0.0260(13) 0.3052(4) 0.084(3) Uani 1 d . .
O15 O 0.2247(4) -0.4020(10) 0.1299(3) 0.086(3) Uani 1 d . .
O16 O 0.1720(4) -0.1633(11) 0.0579(3) 0.079(2) Uani 1 d . .
O17 O 0.3065(4) 0.1059(10) -0.0158(3) 0.075(2) Uani 1 d . .
O18 O 0.3448(3) 0.4044(10) 0.0963(3) 0.073(2) Uani 1 d . .
O19 O 0.1699(3) 0.3678(9) 0.0521(3) 0.063(2) Uani 1 d . .
O20 O 0.3522(3) -0.1594(11) 0.1074(4) 0.095(3) Uani 1 d . .
C1 C 0.0672(4) -0.0611(17) 0.4422(3) 0.051(2) Uani 1 d . .
C2 C 0.0381(4) 0.1017(11) 0.5188(4) 0.049(2) Uani 1 d . .
C3 C -0.0464(4) 0.2669(12) 0.4755(3) 0.042(2) Uani 1 d . .
C4 C -0.0445(4) -0.0708(13) 0.4715(3) 0.043(2) Uani 1 d . .
C5 C 0.0622(4) 0.2900(12) 0.4471(3) 0.047(2) Uani 1 d . .
C6 C 0.0503(4) -0.2034(13) 0.3218(4) 0.051(3) Uani 1 d . .
C7 C -0.0406(4) -0.3892(16) 0.2888(3) 0.051(2) Uani 1 d . .
C8 C -0.1111(4) -0.1547(12) 0.3274(3) 0.049(2) Uani 1 d . .
C9 C -0.0306(4) -0.0474(17) 0.2690(5) 0.055(3) Uani 1 d . .
C10 C -0.0311(4) -0.3214(13) 0.3772(5) 0.056(3) Uani 1 d . .
C11 C 0.2975(5) -0.2012(17) 0.2191(4) 0.069(3) Uani 1 d . .
C12 C 0.2074(4) -0.3761(13) 0.2478(4) 0.050(2) Uani 1 d . .
C13 C 0.1373(4) -0.1609(12) 0.2077(3) 0.048(2) Uani 1 d . .
C14 C 0.2130(5) -0.0426(17) 0.2682(4) 0.051(3) Uani 1 d . .
C15 C 0.2221(4) -0.3162(12) 0.1597(4) 0.048(3) Uani 1 d . .
C16 C 0.2072(4) -0.0655(15) 0.0665(3) 0.047(2) Uani 1 d . .
C17 C 0.2887(4) 0.1055(11) 0.0206(3) 0.045(2) Uani 1 d . .
C18 C 0.3146(4) 0.2930(12) 0.0917(3) 0.045(2) Uani 1 d . .
C19 C 0.2046(4) 0.2720(12) 0.0636(3) 0.040(2) Uani 1 d . .
C20 C 0.3187(5) -0.0639(16) 0.0977(4) 0.057(3) Uani 1 d . .
C21 C 0.0538(5) 0.2268(15) 0.3367(4) 0.062(3) Uiso 1 d . .
H21A H 0.0631(5) 0.3380(15) 0.3495(4) 0.093 Uiso 1 calc R .
H21B H 0.0465(5) 0.2396(15) 0.3047(4) 0.093 Uiso 1 calc R .
H21C H 0.0855(5) 0.1486(15) 0.3411(4) 0.093 Uiso 1 calc R .
C22 C 0.2971(5) 0.2468(15) 0.2021(4) 0.060(3) Uiso 1 d . .
H22A H 0.3044(5) 0.3580(15) 0.1885(4) 0.090 Uiso 1 calc R .
H22B H 0.3306(5) 0.1749(15) 0.1993(4) 0.090 Uiso 1 calc R .
H22C H 0.2879(5) 0.2621(15) 0.2337(4) 0.090 Uiso 1 calc R .
N1 N 0.0176(3) 0.3690(9) 0.1293(3) 0.038(2) Uani 1 d . .
C23 C -0.0353(4) 0.4352(19) 0.1534(4) 0.052(3) Uani 1 d . .
H23A H -0.0378(4) 0.3799(19) 0.1831(4) 0.062 Uiso 1 calc R .
H23B H -0.0689(4) 0.4005(19) 0.1361(4) 0.062 Uiso 1 calc R .
C24 C -0.0369(5) 0.6315(14) 0.1600(5) 0.056(3) Uani 1 d . .
H24A H -0.0716(5) 0.6634(14) 0.1755(5) 0.084 Uiso 1 calc R .
H24B H -0.0356(5) 0.6877(14) 0.1308(5) 0.084 Uiso 1 calc R .
H24C H -0.0043(5) 0.6670(14) 0.1778(5) 0.084 Uiso 1 calc R .
C25 C 0.0204(4) 0.4431(17) 0.0812(4) 0.051(2) Uani 1 d . .
H25A H 0.0223(4) 0.5688(17) 0.0834(4) 0.061 Uiso 1 calc R .
H25B H 0.0558(4) 0.4040(17) 0.0672(4) 0.061 Uiso 1 calc R .
C26 C -0.0289(4) 0.3960(13) 0.0499(4) 0.059(3) Uani 1 d . .
H26A H -0.0231(4) 0.4489(13) 0.0207(4) 0.088 Uiso 1 calc R .
H26B H -0.0643(4) 0.4373(13) 0.0627(4) 0.088 Uiso 1 calc R .
H26C H -0.0307(4) 0.2721(13) 0.0465(4) 0.088 Uiso 1 calc R .
C27 C 0.0132(4) 0.1760(12) 0.1283(3) 0.046(2) Uani 1 d . .
H27A H -0.0223(4) 0.1457(12) 0.1130(3) 0.055 Uiso 1 calc R .
H27B H 0.0099(4) 0.1356(12) 0.1595(3) 0.055 Uiso 1 calc R .
C28 C 0.0613(5) 0.0764(14) 0.1060(4) 0.062(3) Uani 1 d . .
H28A H 0.0533(5) -0.0459(14) 0.1076(4) 0.093 Uiso 1 calc R .
H28B H 0.0967(5) 0.1008(14) 0.1214(4) 0.093 Uiso 1 calc R .
H28C H 0.0644(5) 0.1109(14) 0.0746(4) 0.093 Uiso 1 calc R .
C29 C 0.0714(4) 0.4272(14) 0.1527(4) 0.049(2) Uani 1 d . .
H29A H 0.0736(4) 0.5528(14) 0.1508(4) 0.059 Uiso 1 calc R .
H29B H 0.1041(4) 0.3804(14) 0.1362(4) 0.059 Uiso 1 calc R .
C30 C 0.0767(4) 0.3747(15) 0.2021(4) 0.068(3) Uani 1 d . .
H30A H 0.1123(4) 0.4174(15) 0.2142(4) 0.101 Uiso 1 calc R .
H30B H 0.0758(4) 0.2503(15) 0.2044(4) 0.101 Uiso 1 calc R .
H30C H 0.0453(4) 0.4231(15) 0.2191(4) 0.101 Uiso 1 calc R .
N2 N 0.2328(3) -0.3671(9) -0.0894(3) 0.036(2) Uani 1 d . .
C31 C 0.2387(4) -0.1688(11) -0.0912(3) 0.044(2) Uani 1 d . .
H31A H 0.2748(4) -0.1359(11) -0.0771(3) 0.053 Uiso 1 calc R .
H31B H 0.2399(4) -0.1321(11) -0.1228(3) 0.053 Uiso 1 calc R .
C32 C 0.1898(4) -0.0731(13) -0.0671(4) 0.059(3) Uani 1 d . .
H32A H 0.1960(4) 0.0499(13) -0.0694(4) 0.088 Uiso 1 calc R .
H32B H 0.1889(4) -0.1065(13) -0.0357(4) 0.088 Uiso 1 calc R .
H32C H 0.1540(4) -0.1027(13) -0.0813(4) 0.088 Uiso 1 calc R .
C33 C 0.1776(4) -0.4241(14) -0.1130(4) 0.051(2) Uani 1 d . .
H33A H 0.1746(4) -0.5495(14) -0.1107(4) 0.061 Uiso 1 calc R .
H33B H 0.1453(4) -0.3746(14) -0.0967(4) 0.061 Uiso 1 calc R .
C34 C 0.1727(4) -0.3739(15) -0.1627(4) 0.068(3) Uani 1 d . .
H34A H 0.1367(4) -0.4150(15) -0.1746(4) 0.102 Uiso 1 calc R .
H34B H 0.2037(4) -0.4250(15) -0.1795(4) 0.102 Uiso 1 calc R .
H34C H 0.1744(4) -0.2497(15) -0.1655(4) 0.102 Uiso 1 calc R .
C35 C 0.2859(4) -0.4406(17) -0.1149(4) 0.046(3) Uani 1 d . .
H35A H 0.2865(4) -0.3915(17) -0.1453(4) 0.055 Uiso 1 calc R .
H35B H 0.3201(4) -0.4002(17) -0.0993(4) 0.055 Uiso 1 calc R .
C36 C 0.2895(6) -0.6312(17) -0.1190(6) 0.078(5) Uani 1 d . .
H36A H 0.3238(6) -0.6619(17) -0.1353(6) 0.116 Uiso 1 calc R .
H36B H 0.2566(6) -0.6735(17) -0.1354(6) 0.116 Uiso 1 calc R .
H36C H 0.2904(6) -0.6823(17) -0.0892(6) 0.116 Uiso 1 calc R .
C37 C 0.2299(4) -0.4348(15) -0.0407(4) 0.051(3) Uani 1 d . .
H37A H 0.1959(4) -0.3868(15) -0.0264(4) 0.062 Uiso 1 calc R .
H37B H 0.2252(4) -0.5599(15) -0.0418(4) 0.062 Uiso 1 calc R .
C38 C 0.2810(5) -0.3939(13) -0.0111(3) 0.059(3) Uani 1 d . .
H38A H 0.2751(5) -0.4418(13) 0.0187(3) 0.088 Uiso 1 calc R .
H38B H 0.2856(5) -0.2702(13) -0.0089(3) 0.088 Uiso 1 calc R .
H38C H 0.3149(5) -0.4438(13) -0.0243(3) 0.088 Uiso 1 calc R .

loop_
_geom_bond_atom_site_label_1
_geom_bond_atom_site_label_2
_geom_bond_distance
_geom_bond_site_symmetry_2
_geom_bond_publ_flag
Te1 C21 2.203(11) . ?
Te1 Cr2 2.741(2) . ?
Te1 Cr1 2.7424(15) . ?
Te2 C22 2.125(11) . ?
Te2 Cr3 2.738(2) . ?
Te2 Cr4 2.7425(15) . ?
Cr1 C2 1.844(10) . ?
Cr1 C1 1.889(11) . ?
Cr1 C3 1.896(9) . ?
Cr1 C4 1.897(10) . ?
Cr1 C5 1.899(9) . ?
Cr2 C8 1.865(9) . ?
Cr2 C7 1.883(12) . ?
Cr2 C10 1.888(14) . ?
Cr2 C6 1.918(9) . ?
Cr2 C9 1.927(13) . ?
Cr3 C12 1.803(10) . ?
Cr3 C11 1.870(11) . ?
Cr3 C13 1.889(9) . ?
Cr3 C14 1.903(13) . ?
Cr3 C15 1.920(11) . ?
Cr4 C17 1.832(10) . ?
Cr4 C16 1.888(12) . ?
Cr4 C19 1.900(10) . ?
Cr4 C18 1.911(10) . ?
Cr4 C20 1.942(12) . ?
O1 C1 1.147(12) . ?
O2 C2 1.156(12) . ?
O3 C3 1.139(10) . ?
O4 C4 1.162(11) . ?
O5 C5 1.138(11) . ?
O6 C6 1.122(11) . ?
O7 C7 1.068(12) . ?
O8 C8 1.157(11) . ?
O9 C9 1.040(14) . ?
O10 C10 1.166(15) . ?
O11 C11 1.160(13) . ?
O12 C12 1.245(13) . ?
O13 C13 1.129(11) . ?
O14 C14 1.214(15) . ?
O15 C15 1.098(13) . ?
O16 C16 1.140(12) . ?
O17 C17 1.146(12) . ?
O18 C18 1.117(10) . ?
O19 C19 1.145(10) . ?
O20 C20 1.109(13) . ?
N1 C27 1.489(11) . ?
N1 C29 1.497(11) . ?
N1 C23 1.511(12) . ?
N1 C25 1.525(14) . ?
C23 C24 1.52(2) . ?
C25 C26 1.515(14) . ?
C27 C28 1.508(14) . ?
C29 C30 1.51(2) . ?
N2 C33 1.524(11) . ?
N2 C37 1.524(13) . ?
N2 C31 1.533(11) . ?
N2 C35 1.552(11) . ?
C31 C32 1.527(13) . ?
C33 C34 1.51(2) . ?
C35 C36 1.47(2) . ?
C37 C38 1.507(15) . ?
